data_1559454
loop_
_publ_author_name
'Daugherty, Patricia A.'
'Glerup, Jorgen'
'Goodson, Patricia A.'
'Hodgson, Derek J.'
'Michelsen, Kirsten'

_publ_section_title
;
 Structural and Magnetic Characterization of Manganese(III) Complexes of
 1,4,8,11-Tetraazacyclotetradecane (Cyclam)
;
_journal_name_full 'Acta Chemica Scandinavica'
_journal_page_first 244
_journal_page_last 253
_journal_paper_doi 10.3891/acta.chem.scand.45-0244
_journal_volume 45
_journal_year 1991
_chemical_formula_sum 'C10 H24 Br3 Mn N4'
_chemical_formula_weight 494.973
_chemical_name_common
;
[Mn(cyclam)Br2]Br
;
_space_group_IT_number 84
_space_group_name_Hall '-P 4c'
_space_group_name_H-M_alt 'P 42/m'
_symmetry_cell_setting tetragonal
_symmetry_Int_Tables_number 84
_symmetry_space_group_name_Hall '-P 4c'
_symmetry_space_group_name_H-M 'P 42/m'
_cell_angle_alpha 90.
_cell_angle_beta 90.
_cell_angle_gamma 90.
_cell_formula_units_Z 2
_cell_length_a 7.971(2)
_cell_length_b 7.971(2)
_cell_length_c 13.002(4)
_cell_volume 826.1(4)
_diffrn_ambient_temperature 294
_diffrn_radiation_probe x-ray
_diffrn_radiation_type MoK\a
_diffrn_radiation_wavelength 0.71069
_exptl_absorpt_coefficient_mu 7.95
_exptl_crystal_density_diffrn 1.990
_exptl_crystal_F_000 484
_refine_ls_goodness_of_fit_ref 0.67
_refine_ls_number_reflns 664
_refine_ls_R_factor_gt 0.0589
_refine_ls_wR_factor_gt 0.0773
_cod_data_source_file Acta-Chem-Scand-1991-45-244-3.cif
_cod_data_source_block 3
_cod_original_cell_volume 826.2(3)
_cod_original_formula_sum 'C10 H24 Mn N4 Br3'
_cod_database_code 1559454

loop_
_space_group_symop_id
_space_group_symop_operation_xyz
1 x,y,z
2 -y,x,1/2+z
3 -x,-y,z
4 y,-x,1/2+z
5 -x,-y,-z
6 y,-x,1/2-z
7 x,y,-z
8 -y,x,1/2-z

loop_
_atom_site_label
_atom_site_type_symbol
_atom_site_thermal_displace_type
_atom_site_fract_x
_atom_site_fract_y
_atom_site_fract_z
_atom_site_occupancy
_atom_site_U_iso_or_equiv
_atom_site_calc_flag
_atom_site_refinement_flags
_atom_site_disorder_assembly
_atom_site_disorder_group
Br1 Br Uiso 0.72850(10) 0.29980(10) 0.00000 1.000 0.0400(10) . . . .
Br2 Br Uiso 0.00000 0.00000 0.25000 1.000 0.0370(10) . . . .
Mn Mn Uiso 1.00000 0.50000 0.00000 1.000 0.0210(10) . . . .
N N Uiso 1.0945(8) 0.3552(7) 0.1145(5) 1.000 0.032(2) . . . .
C1 C Uiso 1.2702(15) 0.1808(15) 0.00000 1.000 0.049(4) . . . .
C2 C Uiso 1.2625(9) 0.2816(11) 0.0995(9) 1.000 0.045(3) . . . .
C3 C Uiso 1.0814(11) 0.4549(11) 0.2122(7) 1.000 0.043(3) . . . .

loop_
_atom_type_symbol
_atom_type_description
_atom_type_scat_dispersion_real
_atom_type_scat_dispersion_imag
_atom_type_scat_source
C C 0.0033 0.0016 ' International Tables Vol C Tables 4.2.6.8 and 6.1.1.4'
Br Br -0.2901 2.4595 ' International Tables Vol C Tables 4.2.6.8 and 6.1.1.4'
Mn Mn 0.3368 0.7283 ' International Tables Vol C Tables 4.2.6.8 and 6.1.1.4'
N N 0.0061 0.0033 ' International Tables Vol C Tables 4.2.6.8 and 6.1.1.4'

loop_
_geom_angle_atom_site_label_1
_geom_angle_atom_site_label_2
_geom_angle_atom_site_label_3
_geom_angle
_geom_angle_site_symmetry_1
_geom_angle_site_symmetry_2
_geom_angle_site_symmetry_3
_geom_angle_publ_flag
Br1 Mn N 87.78(17) . . . yes
Br1 Mn Br1 180.00 . . 3_765 yes
Br1 Mn N 92.22(17) . . 3_765 yes
Br1 Mn N 92.22(17) . . 5_765 yes
Br1 Mn N 87.78(17) . . 7_555 yes
Br1 Mn N 92.22(17) 3_765 . . yes
N Mn N 85.6(2) . . 3_765 yes
N Mn N 180.00 . . 5_765 yes
N Mn N 94.4(2) . . 7_555 yes
Br1 Mn N 87.78(17) 3_765 . 3_765 yes
Br1 Mn N 87.78(17) 3_765 . 5_765 yes
Br1 Mn N 92.22(17) 3_765 . 7_555 yes
N Mn N 94.4(2) 3_765 . 5_765 yes
N Mn N 180.00 3_765 . 7_555 yes
N Mn N 85.6(2) 5_765 . 7_555 yes
Mn N C2 117.8(6) . . . yes
Mn N C3 107.1(5) . . . yes
C2 N C3 112.7(7) . . . yes
C2 C1 C2 116.2(9) . . 7_555 no
N C2 C1 111.0(8) . . . yes
N C3 C3 108.5(7) . . 3_765 yes

loop_
_geom_bond_atom_site_label_1
_geom_bond_atom_site_label_2
_geom_bond_distance
_geom_bond_site_symmetry_1
_geom_bond_site_symmetry_2
_geom_bond_publ_flag
Br1 Mn 2.6889(11) . . yes
Mn N 2.029(6) . . yes
Mn N 2.029(6) . 3_765 yes
Mn N 2.029(6) . 5_765 yes
Mn N 2.029(6) . 7_555 yes
N C2 1.475(10) . . yes
N C3 1.502(11) . . yes
C1 C2 1.524(13) . . no
C1 C2 1.524(13) . 7_555 no
C3 C3 1.484(12) . 3_765 no

loop_
_geom_torsion_atom_site_label_1
_geom_torsion_atom_site_label_2
_geom_torsion_atom_site_label_3
_geom_torsion_atom_site_label_4
_geom_torsion
_geom_torsion_site_symmetry_1
_geom_torsion_site_symmetry_2
_geom_torsion_site_symmetry_3
_geom_torsion_site_symmetry_4
_geom_torsion_publ_flag
Br1 Mn N C2 125.5(5) . . . . no
Br1 Mn N C3 -106.4(5) . . . . no
Br1 Mn N C2 -54.5(5) 3_765 . . . no
Br1 Mn N C3 73.6(5) 3_765 . . . no
N Mn N C2 -142.1(6) 3_765 . . . no
N Mn N C3 -14.0(5) 3_765 . . . no
N Mn N C2 37.9(6) 7_555 . . . no
N Mn N C3 166.0(5) 7_555 . . . no
Mn N C2 C1 -54.9(8) . . . . no
C3 N C2 C1 179.7(7) . . . . no
Mn N C3 C3 40.1(7) . . . 3_765 no
C2 N C3 C3 171.2(7) . . . 3_765 no
C2 C1 C2 N 69.6(11) 7_555 . . . no
N C3 C3 N -53.8(8) . . 3_765 3_765 no
